data_4514924
loop_
_publ_author_name
'Jones, Christopher G.'
'Asay, Matthew'
'Kim, Lee Joon'
'Kleinsasser, Jack F.'
'Saha, Ambarneil'
'Fulton, Tyler J.'
'Berkley, Kevin R.'
'Cascio, Duilio'
'Malyutin, Andrey G.'
'Conley, Matthew P.'
'Stoltz, Brian M.'
'Lavallo, Vincent'
'Rodr\'iguez, Jos\'e A'
'Nelson, Hosea M.'

_publ_section_title
;
 Characterization of Reactive Organometallic Species via MicroED.
;
_journal_issue 9
_journal_name_full 'ACS central science'
_journal_page_first 1507
_journal_page_last 1513
_journal_paper_doi 10.1021/acscentsci.9b00403
_journal_volume 5
_journal_year 2019
_chemical_formula_sum 'C38.51 H46.04 B18 Cl18 O2.49 P2 Pd2'
_chemical_formula_weight 1656.17
_space_group_crystal_system monoclinic
_space_group_IT_number 14
_space_group_name_Hall '-P 2ybc'
_space_group_name_H-M_alt 'P 1 21/c 1'
_symmetry_space_group_name_Hall '-P 2ybc'
_symmetry_space_group_name_H-M 'P 1 21/c 1'
_atom_sites_solution_hydrogens geom
_atom_sites_solution_primary direct
_atom_sites_solution_secondary difmap
_audit_creation_method SHELXL-2018/3
_cell_angle_alpha 90
_cell_angle_beta 91.4479(12)
_cell_angle_gamma 90
_cell_formula_units_Z 4
_cell_length_a 15.4952(4)
_cell_length_b 15.2588(4)
_cell_length_c 27.3371(7)
_cell_measurement_reflns_used 9716
_cell_measurement_temperature 100(2)
_cell_measurement_theta_max 31.75
_cell_measurement_theta_min 2.37
_cell_volume 6461.5(3)
_computing_cell_refinement 'Bruker SAINT 8.34a, 2013'
_computing_data_collection 'Bruker APEX2 2014.1-1, 2014'
_computing_data_reduction 'Bruker SAINT 8.34a, 2013'
_computing_molecular_graphics 'Bruker SHELXTL'
_computing_publication_material 'Bruker SHELXTL'
_computing_structure_refinement 'SHELXL-2018/3 (Sheldrick, 2018)'
_computing_structure_solution 'Bruker SHELXTL 2018/2 (XT)'
_diffrn_ambient_temperature 100(2)
_diffrn_measured_fraction_theta_full 1.000
_diffrn_measured_fraction_theta_max 1.000
_diffrn_measurement_device_type 'Bruker SMART APEX II CCD'
_diffrn_measurement_method '\w scans'
_diffrn_radiation_type MoK\a
_diffrn_radiation_wavelength 0.71073
_diffrn_reflns_av_R_equivalents 0.0457
_diffrn_reflns_av_unetI/netI 0.0326
_diffrn_reflns_Laue_measured_fraction_full 1.000
_diffrn_reflns_Laue_measured_fraction_max 1.000
_diffrn_reflns_limit_h_max 22
_diffrn_reflns_limit_h_min -22
_diffrn_reflns_limit_k_max 21
_diffrn_reflns_limit_k_min -22
_diffrn_reflns_limit_l_max 39
_diffrn_reflns_limit_l_min -39
_diffrn_reflns_number 148833
_diffrn_reflns_point_group_measured_fraction_full 1.000
_diffrn_reflns_point_group_measured_fraction_max 1.000
_diffrn_reflns_theta_full 25.242
_diffrn_reflns_theta_max 30.999
_diffrn_reflns_theta_min 1.873
_diffrn_source 'fine-focus sealed tube'
_exptl_absorpt_coefficient_mu 1.388
_exptl_absorpt_correction_T_max 0.7464
_exptl_absorpt_correction_T_min 0.6832
_exptl_absorpt_correction_type multi-scan
_exptl_absorpt_process_details 'Bruker SADABS 2012/1'
_exptl_crystal_colour red
_exptl_crystal_density_diffrn 1.702
_exptl_crystal_description blade
_exptl_crystal_F_000 3260
_exptl_crystal_size_max 0.346
_exptl_crystal_size_mid 0.185
_exptl_crystal_size_min 0.174
_refine_diff_density_max 0.732
_refine_diff_density_min -0.676
_refine_diff_density_rms 0.096
_refine_ls_extinction_method none
_refine_ls_goodness_of_fit_ref 1.029
_refine_ls_hydrogen_treatment constr
_refine_ls_matrix_type full
_refine_ls_number_parameters 776
_refine_ls_number_reflns 20596
_refine_ls_number_restraints 130
_refine_ls_restrained_S_all 1.036
_refine_ls_R_factor_all 0.0438
_refine_ls_R_factor_gt 0.0313
_refine_ls_shift/su_max 0.002
_refine_ls_shift/su_mean 0.000
_refine_ls_structure_factor_coef Fsqd
_refine_ls_weighting_details 'w=1/[\s^2^(Fo^2^)+(0.0243P)^2^+7.0900P] where P=(Fo^2^+2Fc^2^)/3'
_refine_ls_weighting_scheme calc
_refine_ls_wR_factor_gt 0.0644
_refine_ls_wR_factor_ref 0.0702
_reflns_Friedel_coverage 0.000
_reflns_number_gt 16909
_reflns_number_total 20596
_reflns_threshold_expression 'I > 2\s(I)'
_cod_data_source_file oc9b00403_si_011.cif
_cod_data_source_block vl334jk
_cod_database_code 4514924
_shelx_shelxl_version_number 2018/3
_shelx_space_group_comment
; 
The symmetry employed for this shelxl refinement is uniquely defined 
by the following loop, which should always be used as a source of 
symmetry information in preference to the above space-group names. 
They are only intended as comments. 
;
_shelx_estimated_absorpt_t_min 0.645
_shelx_estimated_absorpt_t_max 0.794

loop_
_space_group_symop_operation_xyz
'x, y, z'
'-x, y+1/2, -z+1/2'
'-x, -y, -z'
'x, -y-1/2, z-1/2'

loop_
_atom_site_label
_atom_site_type_symbol
_atom_site_fract_x
_atom_site_fract_y
_atom_site_fract_z
_atom_site_U_iso_or_equiv
_atom_site_adp_type
_atom_site_occupancy
_atom_site_site_symmetry_order
_atom_site_calc_flag
_atom_site_refinement_flags_posn
_atom_site_refinement_flags_adp
_atom_site_refinement_flags_occupancy
_atom_site_disorder_assembly
_atom_site_disorder_group
Pd1 Pd 0.19640(2) 0.57571(2) 0.31559(2) 0.01348(3) Uani 1 1 d . . . . .
P1 P 0.31724(3) 0.70626(3) 0.33248(2) 0.01395(9) Uani 1 1 d . . . . .
C1 C 0.42569(12) 0.71485(13) 0.36116(7) 0.0150(4) Uani 1 1 d . . . . .
B1 B 0.43105(14) 0.73325(15) 0.41990(8) 0.0164(4) Uani 1 1 d . . . . .
Cl1 Cl 0.33214(3) 0.74984(3) 0.45126(2) 0.02006(10) Uani 1 1 d . . . . .
B2 B 0.47084(15) 0.63345(14) 0.39105(8) 0.0150(4) Uani 1 1 d . . . . .
Cl2 Cl 0.42496(3) 0.52738(3) 0.39013(2) 0.02012(10) Uani 1 1 d . . . . .
B3 B 0.52428(14) 0.70273(15) 0.34373(9) 0.0168(4) Uani 1 1 d . . . . .
Cl3 Cl 0.55054(3) 0.68537(4) 0.28212(2) 0.02358(11) Uani 1 1 d . . . . .
B4 B 0.48317(14) 0.80272(15) 0.37397(9) 0.0176(4) Uani 1 1 d . . . . .
Cl4 Cl 0.46069(3) 0.90907(3) 0.35241(2) 0.02695(12) Uani 1 1 d . . . . .
B5 B 0.51927(15) 0.67292(15) 0.44858(9) 0.0174(4) Uani 1 1 d . . . . .
Cl5 Cl 0.50132(4) 0.61478(4) 0.50348(2) 0.02572(11) Uani 1 1 d . . . . .
B6 B 0.58673(14) 0.65006(14) 0.39399(8) 0.0160(4) Uani 1 1 d . . . . .
Cl6 Cl 0.65454(3) 0.56053(3) 0.37807(2) 0.02219(10) Uani 1 1 d . . . . .
B7 B 0.59587(14) 0.76965(15) 0.38272(9) 0.0182(4) Uani 1 1 d . . . . .
Cl7 Cl 0.67752(3) 0.83142(4) 0.35368(2) 0.02490(11) Uani 1 1 d . . . . .
B8 B 0.52764(15) 0.79213(15) 0.43700(9) 0.0190(4) Uani 1 1 d . . . . .
Cl8 Cl 0.51856(4) 0.88152(4) 0.47797(2) 0.02766(12) Uani 1 1 d . . . . .
B9 B 0.61471(15) 0.72363(15) 0.43852(9) 0.0181(4) Uani 1 1 d . . . . .
Cl9 Cl 0.70662(3) 0.73074(4) 0.47778(2) 0.02362(11) Uani 1 1 d . . . . .
C2 C 0.31620(13) 0.63814(13) 0.27789(7) 0.0151(4) Uani 1 1 d . . . . .
C3 C 0.24944(13) 0.65658(14) 0.24320(7) 0.0186(4) Uani 1 1 d . . . . .
H3 H 0.209666 0.702481 0.249221 0.022 Uiso 1 1 calc R U . . .
C4 C 0.24164(15) 0.60766(15) 0.20010(8) 0.0227(4) Uani 1 1 d . . . . .
H4 H 0.197137 0.620756 0.176695 0.027 Uiso 1 1 calc R U . . .
C5 C 0.29886(16) 0.54015(16) 0.19161(8) 0.0265(5) Uani 1 1 d . . . . .
H5 H 0.294545 0.507896 0.161924 0.032 Uiso 1 1 calc R U . . .
C6 C 0.36276(15) 0.51925(15) 0.22636(8) 0.0250(5) Uani 1 1 d . . . . .
H6 H 0.400817 0.471817 0.220466 0.030 Uiso 1 1 calc R U . . .
C7 C 0.37161(14) 0.56645(14) 0.26925(8) 0.0199(4) Uani 1 1 d . . . . .
H7 H 0.414844 0.550816 0.292919 0.024 Uiso 1 1 calc R U . . .
C8 C 0.28861(13) 0.81385(13) 0.31026(8) 0.0189(4) Uani 1 1 d . . . . .
C9 C 0.32487(16) 0.84569(15) 0.26737(9) 0.0280(5) Uani 1 1 d . . . . .
H9 H 0.362038 0.809648 0.248947 0.034 Uiso 1 1 calc R U . . .
C10 C 0.30600(19) 0.93046(17) 0.25199(11) 0.0379(6) Uani 1 1 d . . . . .
H10 H 0.329307 0.952349 0.222591 0.045 Uiso 1 1 calc R U . . .
C11 C 0.2530(2) 0.98301(17) 0.27968(12) 0.0431(7) Uani 1 1 d . . . . .
H11 H 0.241155 1.041345 0.269407 0.052 Uiso 1 1 calc R U . . .
C12 C 0.21735(18) 0.95168(16) 0.32198(11) 0.0364(6) Uani 1 1 d . . . . .
H12 H 0.181195 0.988406 0.340643 0.044 Uiso 1 1 calc R U . . .
C13 C 0.23432(14) 0.86627(15) 0.33733(9) 0.0250(5) Uani 1 1 d . . . . .
H13 H 0.208949 0.844051 0.366073 0.030 Uiso 1 1 calc R U . . .
Pd2 Pd 0.24247(2) 0.65897(2) 0.39531(2) 0.01461(3) Uani 1 1 d . . . . .
P2 P 0.11735(3) 0.53614(3) 0.37818(2) 0.01212(9) Uani 1 1 d . . . . .
C21 C 0.09287(12) 0.42052(12) 0.36456(7) 0.0128(3) Uani 1 1 d . . . . .
B21 B 0.09604(14) 0.38694(14) 0.30823(8) 0.0136(4) Uani 1 1 d . . . . .
Cl21 Cl 0.12373(3) 0.46552(3) 0.26202(2) 0.01854(9) Uani 1 1 d . . . . .
B22 B 0.16602(14) 0.34465(15) 0.35724(8) 0.0152(4) Uani 1 1 d . . . . .
Cl22 Cl 0.27717(3) 0.36592(4) 0.36723(2) 0.02243(10) Uani 1 1 d . . . . .
B23 B 0.07038(15) 0.33539(15) 0.39721(8) 0.0167(4) Uani 1 1 d . . . . .
Cl23 Cl 0.05988(4) 0.34317(4) 0.46128(2) 0.02326(11) Uani 1 1 d . . . . .
B24 B -0.00029(14) 0.37817(15) 0.34672(8) 0.0164(4) Uani 1 1 d . . . . .
Cl24 Cl -0.10086(3) 0.43130(4) 0.34466(2) 0.02601(12) Uani 1 1 d . . . . .
B25 B 0.13682(15) 0.27556(15) 0.30508(8) 0.0160(4) Uani 1 1 d . . . . .
Cl25 Cl 0.21935(3) 0.25055(4) 0.26317(2) 0.02335(11) Uani 1 1 d . . . . .
B26 B 0.11842(16) 0.23780(15) 0.36870(9) 0.0194(4) Uani 1 1 d . . . . .
Cl26 Cl 0.17483(4) 0.16158(4) 0.40705(2) 0.03272(13) Uani 1 1 d . . . . .
B27 B 0.00195(16) 0.26143(16) 0.36107(9) 0.0191(4) Uani 1 1 d . . . . .
Cl27 Cl -0.08820(4) 0.21284(4) 0.38976(2) 0.03035(13) Uani 1 1 d . . . . .
B28 B 0.01958(14) 0.30009(15) 0.29706(8) 0.0158(4) Uani 1 1 d . . . . .
Cl28 Cl -0.05067(3) 0.30586(3) 0.24450(2) 0.02088(10) Uani 1 1 d . . . . .
B29 B 0.05809(15) 0.20399(15) 0.31941(9) 0.0182(4) Uani 1 1 d . . . . .
Cl29 Cl 0.03674(4) 0.09734(3) 0.29693(2) 0.02585(11) Uani 1 1 d . . . . .
C22 C 0.16414(12) 0.55163(13) 0.43916(7) 0.0150(4) Uani 1 1 d . . . . .
C23 C 0.14299(13) 0.63157(14) 0.46235(8) 0.0193(4) Uani 1 1 d . . . . .
H23 H 0.105004 0.671919 0.446417 0.023 Uiso 1 1 calc R U . . .
C24 C 0.17831(14) 0.65113(16) 0.50902(8) 0.0256(5) Uani 1 1 d . . . . .
H24 H 0.162722 0.703847 0.525038 0.031 Uiso 1 1 calc R U . . .
C25 C 0.23529(16) 0.59405(17) 0.53139(8) 0.0280(5) Uani 1 1 d . . . . .
H25 H 0.258333 0.607015 0.563100 0.034 Uiso 1 1 calc R U . . .
C26 C 0.25957(16) 0.51712(16) 0.50784(8) 0.0264(5) Uani 1 1 d . . . . .
H26 H 0.300864 0.479390 0.523150 0.032 Uiso 1 1 calc R U . . .
C27 C 0.22441(14) 0.49502(14) 0.46256(8) 0.0195(4) Uani 1 1 d . . . . .
H27 H 0.240697 0.441903 0.447198 0.023 Uiso 1 1 calc R U . . .
C28 C 0.01531(12) 0.59141(12) 0.38004(7) 0.0144(4) Uani 1 1 d . . . . .
C29 C -0.04030(12) 0.57736(13) 0.41894(7) 0.0155(4) Uani 1 1 d . . . . .
H29 H -0.023839 0.539282 0.445043 0.019 Uiso 1 1 calc R U . . .
C30 C -0.11919(13) 0.61938(14) 0.41897(8) 0.0191(4) Uani 1 1 d . . . . .
H30 H -0.157506 0.609958 0.445037 0.023 Uiso 1 1 calc R U . . .
C31 C -0.14255(14) 0.67551(15) 0.38080(8) 0.0246(5) Uani 1 1 d . . . . .
H31 H -0.196864 0.704365 0.380981 0.030 Uiso 1 1 calc R U . . .
C32 C -0.08748(15) 0.68968(17) 0.34263(9) 0.0292(5) Uani 1 1 d . . . . .
H32 H -0.103836 0.728267 0.316748 0.035 Uiso 1 1 calc R U . . .
C33 C -0.00822(14) 0.64741(14) 0.34221(8) 0.0212(4) Uani 1 1 d . . . . .
H33 H 0.029793 0.656904 0.316001 0.025 Uiso 1 1 calc R U . . .
O1S O 0.20961(14) 0.87309(15) 0.51293(8) 0.0521(6) Uani 1 1 d D . . . .
C1S C 0.21291(18) 0.94516(18) 0.47908(11) 0.0419(7) Uani 1 1 d D . . . .
H1S1 H 0.159325 0.980334 0.480319 0.050 Uiso 1 1 calc R U . . .
H1S2 H 0.219372 0.923298 0.445272 0.050 Uiso 1 1 calc R U . . .
C2S C 0.2890(2) 0.9993(2) 0.49426(12) 0.0493(8) Uani 1 1 d D . . . .
H2S1 H 0.277736 1.062380 0.488643 0.059 Uiso 1 1 calc R U . . .
H2S2 H 0.340944 0.981862 0.476247 0.059 Uiso 1 1 calc R U . . .
C3S C 0.2999(2) 0.9796(2) 0.54810(12) 0.0537(8) Uani 1 1 d D . . . .
H3S1 H 0.360965 0.985788 0.559165 0.064 Uiso 1 1 calc R U . . .
H3S2 H 0.263603 1.018707 0.567872 0.064 Uiso 1 1 calc R U . . .
C4S C 0.2709(2) 0.8876(2) 0.55127(11) 0.0591(10) Uani 1 1 d D . . . .
H4S1 H 0.320565 0.847387 0.547953 0.071 Uiso 1 1 calc R U . . .
H4S2 H 0.244479 0.876679 0.583299 0.071 Uiso 1 1 calc R U . . .
O2S O 0.05563(14) 0.84302(15) 0.41238(9) 0.0540(6) Uani 1 1 d D . . . .
C5S C 0.0175(2) 0.9121(3) 0.38564(13) 0.0681(11) Uani 1 1 d D . . . .
H5S1 H 0.016305 0.898178 0.350252 0.082 Uiso 1 1 calc R U . . .
H5S2 H 0.050943 0.966703 0.390836 0.082 Uiso 1 1 calc R U . . .
C6S C -0.0711(2) 0.9231(3) 0.40306(18) 0.0810(14) Uani 1 1 d D . . . .
H6S1 H -0.112474 0.885617 0.384496 0.097 Uiso 1 1 calc R U . . .
H6S2 H -0.090008 0.984947 0.400719 0.097 Uiso 1 1 calc R U . . .
C7S C -0.0614(3) 0.8939(3) 0.45558(16) 0.0871(15) Uani 1 1 d D . . . .
H7S1 H -0.046422 0.943909 0.477270 0.105 Uiso 1 1 calc R U . . .
H7S2 H -0.115194 0.866394 0.466905 0.105 Uiso 1 1 calc R U . . .
C8S C 0.0092(2) 0.8301(2) 0.45451(13) 0.0530(8) Uani 1 1 d D . . . .
H8S1 H 0.047592 0.837702 0.483718 0.064 Uiso 1 1 calc R U . . .
H8S2 H -0.014389 0.769879 0.454904 0.064 Uiso 1 1 calc R U . . .
C13S C 0.3782(7) 0.8084(6) 0.1362(3) 0.077(3) Uani 0.510(6) 1 d D . P A 1
H13A H 0.332119 0.824360 0.158406 0.115 Uiso 0.510(6) 1 calc R U P A 1
H13B H 0.412591 0.860496 0.128883 0.115 Uiso 0.510(6) 1 calc R U P A 1
H13C H 0.352694 0.784968 0.105713 0.115 Uiso 0.510(6) 1 calc R U P A 1
C14S C 0.4370(9) 0.7379(13) 0.1607(7) 0.171(10) Uani 0.510(6) 1 d D . P A 1
H14A H 0.464513 0.760202 0.191289 0.206 Uiso 0.510(6) 1 calc R U P A 1
H14B H 0.404115 0.684043 0.167925 0.206 Uiso 0.510(6) 1 calc R U P A 1
C15S C 0.5021(8) 0.7216(11) 0.1227(7) 0.165(9) Uani 0.510(6) 1 d D . P A 1
H15A H 0.530736 0.776874 0.113220 0.199 Uiso 0.510(6) 1 calc R U P A 1
H15B H 0.474903 0.694740 0.093151 0.199 Uiso 0.510(6) 1 calc R U P A 1
C16S C 0.5682(7) 0.6571(7) 0.1478(4) 0.090(3) Uani 0.510(6) 1 d D . P A 1
H16A H 0.612694 0.689336 0.167204 0.107 Uiso 0.510(6) 1 calc R U P A 1
H16B H 0.538736 0.615122 0.169370 0.107 Uiso 0.510(6) 1 calc R U P A 1
C17S C 0.6046(7) 0.6141(7) 0.1077(3) 0.102(4) Uani 0.510(6) 1 d D . P A 1
H17A H 0.647554 0.571503 0.119516 0.154 Uiso 0.510(6) 1 calc R U P A 1
H17B H 0.559029 0.583611 0.088835 0.154 Uiso 0.510(6) 1 calc R U P A 1
H17C H 0.632394 0.657230 0.086687 0.154 Uiso 0.510(6) 1 calc R U P A 1
O3S O 0.4327(6) 0.7902(8) 0.1676(4) 0.150(5) Uani 0.490(6) 1 d D U P A 2
C9S C 0.3995(7) 0.7415(11) 0.1279(5) 0.159(6) Uani 0.490(6) 1 d D U P A 2
H9S1 H 0.395163 0.777776 0.097856 0.191 Uiso 0.490(6) 1 calc R U P A 2
H9S2 H 0.341830 0.717336 0.134915 0.191 Uiso 0.490(6) 1 calc R U P A 2
C10S C 0.4637(7) 0.6711(9) 0.1228(7) 0.170(7) Uani 0.490(6) 1 d D U P A 2
H10A H 0.466178 0.650840 0.088468 0.204 Uiso 0.490(6) 1 calc R U P A 2
H10B H 0.450230 0.620653 0.144037 0.204 Uiso 0.490(6) 1 calc R U P A 2
C11S C 0.5462(5) 0.7137(7) 0.1387(5) 0.117(4) Uani 0.490(6) 1 d D U P A 2
H11A H 0.576371 0.678520 0.164353 0.140 Uiso 0.490(6) 1 calc R U P A 2
H11B H 0.584940 0.721139 0.110767 0.140 Uiso 0.490(6) 1 calc R U P A 2
C12S C 0.5200(6) 0.7981(8) 0.1579(5) 0.135(5) Uani 0.490(6) 1 d D U P A 2
H12A H 0.553526 0.812358 0.188148 0.162 Uiso 0.490(6) 1 calc R U P A 2
H12B H 0.529380 0.844929 0.133522 0.162 Uiso 0.490(6) 1 calc R U P A 2

loop_
_atom_site_aniso_label
_atom_site_aniso_U_11
_atom_site_aniso_U_22
_atom_site_aniso_U_33
_atom_site_aniso_U_23
_atom_site_aniso_U_13
_atom_site_aniso_U_12
Pd1 0.01414(7) 0.01518(7) 0.01120(7) -0.00051(5) 0.00209(5) -0.00137(5)
P1 0.0131(2) 0.0139(2) 0.0149(2) 0.00093(18) 0.00244(18) 0.00128(17)
C1 0.0127(8) 0.0150(9) 0.0172(9) 0.0014(7) 0.0020(7) 0.0002(7)
B1 0.0148(10) 0.0164(10) 0.0181(11) -0.0012(8) 0.0041(8) -0.0026(8)
Cl1 0.0152(2) 0.0250(2) 0.0202(2) -0.00765(19) 0.00510(18) -0.00512(18)
B2 0.0184(10) 0.0118(9) 0.0148(10) 0.0003(8) 0.0016(8) -0.0020(8)
Cl2 0.0250(2) 0.0143(2) 0.0208(2) 0.00251(18) -0.00401(19) -0.00499(18)
B3 0.0145(10) 0.0155(10) 0.0207(11) 0.0029(8) 0.0035(8) 0.0007(8)
Cl3 0.0195(2) 0.0341(3) 0.0174(2) 0.0023(2) 0.00524(18) 0.0014(2)
B4 0.0142(10) 0.0131(10) 0.0257(12) 0.0025(8) 0.0045(8) 0.0000(8)
Cl4 0.0211(2) 0.0144(2) 0.0455(3) 0.0081(2) 0.0015(2) -0.00022(18)
B5 0.0190(11) 0.0164(10) 0.0169(11) -0.0005(8) -0.0003(8) -0.0028(8)
Cl5 0.0319(3) 0.0276(3) 0.0175(2) 0.0044(2) -0.0019(2) -0.0071(2)
B6 0.0155(10) 0.0138(10) 0.0186(11) 0.0001(8) 0.0003(8) 0.0019(8)
Cl6 0.0215(2) 0.0212(2) 0.0237(3) -0.00370(19) -0.00407(19) 0.00787(19)
B7 0.0133(10) 0.0164(10) 0.0253(12) 0.0001(9) 0.0050(8) -0.0005(8)
Cl7 0.0160(2) 0.0234(2) 0.0356(3) 0.0057(2) 0.0064(2) -0.00359(19)
B8 0.0160(10) 0.0163(10) 0.0248(12) -0.0033(9) 0.0030(9) -0.0027(8)
Cl8 0.0228(3) 0.0220(3) 0.0384(3) -0.0138(2) 0.0040(2) -0.0035(2)
B9 0.0166(10) 0.0168(10) 0.0212(11) -0.0021(8) 0.0015(8) -0.0003(8)
Cl9 0.0176(2) 0.0267(3) 0.0263(3) -0.0065(2) -0.00368(19) -0.00030(19)
C2 0.0168(9) 0.0155(9) 0.0133(9) 0.0015(7) 0.0035(7) 0.0000(7)
C3 0.0190(10) 0.0199(10) 0.0170(10) 0.0028(8) 0.0021(7) 0.0019(8)
C4 0.0278(11) 0.0255(11) 0.0147(10) 0.0029(8) -0.0023(8) 0.0031(9)
C5 0.0372(13) 0.0279(12) 0.0145(10) -0.0037(8) 0.0022(9) 0.0039(10)
C6 0.0282(12) 0.0243(11) 0.0227(11) -0.0037(9) 0.0034(9) 0.0081(9)
C7 0.0195(10) 0.0210(10) 0.0194(10) 0.0015(8) 0.0020(8) 0.0049(8)
C8 0.0190(10) 0.0159(9) 0.0217(10) 0.0016(8) -0.0015(8) 0.0023(7)
C9 0.0324(12) 0.0223(11) 0.0295(12) 0.0078(9) 0.0031(10) 0.0028(9)
C10 0.0480(16) 0.0260(13) 0.0393(15) 0.0163(11) -0.0040(12) 0.0013(11)
C11 0.0513(17) 0.0200(12) 0.0573(19) 0.0087(12) -0.0138(14) 0.0080(11)
C12 0.0378(14) 0.0199(11) 0.0510(17) -0.0059(11) -0.0085(12) 0.0119(10)
C13 0.0221(11) 0.0219(10) 0.0307(12) -0.0037(9) -0.0059(9) 0.0061(8)
Pd2 0.01323(7) 0.01740(7) 0.01331(7) -0.00194(5) 0.00227(5) -0.00326(5)
P2 0.0124(2) 0.0137(2) 0.0103(2) -0.00133(17) 0.00079(17) -0.00117(17)
C21 0.0128(8) 0.0147(8) 0.0108(8) -0.0018(7) 0.0001(6) -0.0010(7)
B21 0.0142(10) 0.0156(10) 0.0110(9) -0.0013(8) -0.0014(7) 0.0001(8)
Cl21 0.0261(2) 0.0186(2) 0.0108(2) 0.00044(17) -0.00048(17) -0.00244(18)
B22 0.0141(10) 0.0163(10) 0.0152(10) -0.0002(8) 0.0002(8) -0.0011(8)
Cl22 0.0136(2) 0.0276(3) 0.0260(3) -0.0058(2) -0.00300(18) 0.00033(18)
B23 0.0191(11) 0.0176(10) 0.0133(10) -0.0007(8) 0.0013(8) -0.0039(8)
Cl23 0.0319(3) 0.0262(3) 0.0118(2) -0.00232(18) 0.00321(19) -0.0123(2)
B24 0.0139(10) 0.0189(10) 0.0164(10) -0.0053(8) 0.0003(8) -0.0010(8)
Cl24 0.0124(2) 0.0303(3) 0.0351(3) -0.0164(2) -0.0028(2) 0.00223(19)
B25 0.0170(10) 0.0159(10) 0.0151(10) -0.0020(8) 0.0008(8) 0.0012(8)
Cl25 0.0195(2) 0.0281(3) 0.0227(3) -0.0084(2) 0.00420(19) 0.0041(2)
B26 0.0238(12) 0.0168(10) 0.0175(11) 0.0009(8) -0.0028(9) -0.0017(9)
Cl26 0.0509(4) 0.0188(2) 0.0276(3) 0.0036(2) -0.0149(3) 0.0033(2)
B27 0.0210(11) 0.0211(11) 0.0152(11) -0.0028(8) 0.0014(8) -0.0070(9)
Cl27 0.0325(3) 0.0346(3) 0.0244(3) -0.0105(2) 0.0105(2) -0.0213(2)
B28 0.0159(10) 0.0180(10) 0.0135(10) -0.0044(8) 0.0003(8) -0.0008(8)
Cl28 0.0197(2) 0.0245(2) 0.0181(2) -0.00630(19) -0.00576(18) -0.00016(19)
B29 0.0213(11) 0.0158(10) 0.0174(11) -0.0033(8) -0.0002(9) -0.0022(8)
Cl29 0.0355(3) 0.0160(2) 0.0259(3) -0.00611(19) -0.0034(2) -0.0038(2)
C22 0.0144(9) 0.0179(9) 0.0127(9) -0.0014(7) 0.0018(7) -0.0058(7)
C23 0.0166(9) 0.0235(10) 0.0181(10) -0.0048(8) 0.0024(7) -0.0060(8)
C24 0.0232(11) 0.0343(12) 0.0198(11) -0.0121(9) 0.0070(8) -0.0106(9)
C25 0.0311(12) 0.0398(14) 0.0130(10) -0.0032(9) -0.0012(9) -0.0167(10)
C26 0.0315(12) 0.0292(12) 0.0180(10) 0.0052(9) -0.0074(9) -0.0095(10)
C27 0.0222(10) 0.0195(10) 0.0166(10) 0.0007(8) -0.0032(8) -0.0051(8)
C28 0.0148(9) 0.0150(9) 0.0134(9) -0.0027(7) 0.0011(7) 0.0000(7)
C29 0.0162(9) 0.0182(9) 0.0120(9) -0.0010(7) 0.0005(7) -0.0011(7)
C30 0.0154(9) 0.0247(10) 0.0173(10) -0.0044(8) 0.0021(7) -0.0018(8)
C31 0.0181(10) 0.0287(12) 0.0270(12) -0.0002(9) 0.0006(8) 0.0061(8)
C32 0.0270(12) 0.0355(13) 0.0249(12) 0.0094(10) -0.0002(9) 0.0101(10)
C33 0.0217(10) 0.0261(11) 0.0161(10) 0.0044(8) 0.0033(8) 0.0036(8)
O1S 0.0499(13) 0.0553(14) 0.0512(13) -0.0074(11) 0.0023(10) -0.0259(11)
C1S 0.0399(16) 0.0385(15) 0.0469(17) -0.0109(13) -0.0048(13) 0.0037(12)
C2S 0.0453(17) 0.0434(17) 0.059(2) 0.0112(15) -0.0115(15) -0.0099(14)
C3S 0.057(2) 0.0481(19) 0.055(2) -0.0043(16) -0.0153(16) -0.0152(16)
C4S 0.078(2) 0.066(2) 0.0332(16) -0.0001(15) 0.0018(16) -0.038(2)
O2S 0.0425(12) 0.0554(14) 0.0645(15) -0.0146(12) 0.0115(11) 0.0036(10)
C5S 0.072(3) 0.085(3) 0.048(2) 0.008(2) 0.0036(19) -0.010(2)
C6S 0.058(2) 0.058(2) 0.127(4) 0.018(3) -0.007(3) 0.0115(19)
C7S 0.092(3) 0.079(3) 0.093(3) -0.001(3) 0.052(3) 0.025(3)
C8S 0.0448(18) 0.0501(19) 0.064(2) 0.0189(16) 0.0025(16) -0.0086(15)
C13S 0.114(8) 0.089(6) 0.026(3) 0.006(4) -0.017(4) 0.005(6)
C14S 0.097(11) 0.22(2) 0.198(18) -0.081(16) -0.068(11) 0.095(12)
C15S 0.060(8) 0.156(15) 0.28(2) -0.070(16) -0.035(11) 0.051(9)
C16S 0.128(9) 0.073(6) 0.069(6) 0.013(5) 0.025(6) -0.005(6)
C17S 0.138(9) 0.094(7) 0.077(6) 0.006(6) 0.030(6) -0.048(7)
O3S 0.102(7) 0.230(13) 0.122(8) -0.030(8) 0.057(6) -0.038(8)
C9S 0.084(8) 0.228(17) 0.167(14) -0.036(12) 0.033(8) -0.024(9)
C10S 0.081(8) 0.198(14) 0.232(16) -0.085(12) 0.039(10) -0.043(8)
C11S 0.060(6) 0.112(8) 0.177(13) 0.064(8) -0.007(7) -0.033(6)
C12S 0.095(7) 0.144(9) 0.167(12) 0.026(9) 0.041(8) -0.043(7)

loop_
_atom_type_symbol
_atom_type_description
_atom_type_scat_dispersion_real
_atom_type_scat_dispersion_imag
_atom_type_scat_source
C C 0.0033 0.0016 'International Tables Vol C Tables 4.2.6.8 and 6.1.1.4'
H H 0.0000 0.0000 'International Tables Vol C Tables 4.2.6.8 and 6.1.1.4'
B B 0.0013 0.0007 'International Tables Vol C Tables 4.2.6.8 and 6.1.1.4'
O O 0.0106 0.0060 'International Tables Vol C Tables 4.2.6.8 and 6.1.1.4'
P P 0.1023 0.0942 'International Tables Vol C Tables 4.2.6.8 and 6.1.1.4'
Cl Cl 0.1484 0.1585 'International Tables Vol C Tables 4.2.6.8 and 6.1.1.4'
Pd Pd -0.9988 1.0072 'International Tables Vol C Tables 4.2.6.8 and 6.1.1.4'

loop_
_geom_angle_atom_site_label_1
_geom_angle_atom_site_label_2
_geom_angle_atom_site_label_3
_geom_angle
P2 Pd1 C2 155.40(5)
P2 Pd1 Cl21 91.122(18)
C2 Pd1 Cl21 111.59(5)
P2 Pd1 C3 161.82(5)
C2 Pd1 C3 33.83(7)
Cl21 Pd1 C3 91.18(5)
P2 Pd1 Pd2 68.401(14)
C2 Pd1 Pd2 88.08(5)
Cl21 Pd1 Pd2 159.126(13)
C3 Pd1 Pd2 109.52(5)
P2 Pd1 P1 116.956(17)
C2 Pd1 P1 40.65(5)
Cl21 Pd1 P1 151.901(16)
C3 Pd1 P1 62.60(5)
Pd2 Pd1 P1 48.643(11)
C8 P1 C2 104.32(9)
C8 P1 C1 107.04(9)
C2 P1 C1 112.29(9)
C8 P1 Pd2 115.38(7)
C2 P1 Pd2 117.11(6)
C1 P1 Pd2 100.51(6)
C8 P1 Pd1 116.12(7)
C2 P1 Pd1 57.26(6)
C1 P1 Pd1 136.84(6)
Pd2 P1 Pd1 61.948(13)
B3 C1 B1 106.50(16)
B3 C1 B2 70.48(14)
B1 C1 B2 68.15(14)
B3 C1 B4 69.27(14)
B1 C1 B4 68.62(14)
B2 C1 B4 106.90(16)
B3 C1 P1 136.30(15)
B1 C1 P1 117.07(13)
B2 C1 P1 122.24(14)
B4 C1 P1 129.29(14)
C1 B1 Cl1 118.19(15)
C1 B1 B8 111.33(16)
Cl1 B1 B8 121.42(15)
C1 B1 B5 110.99(16)
Cl1 B1 B5 120.67(15)
B8 B1 B5 61.76(13)
C1 B1 B2 56.03(12)
Cl1 B1 B2 128.70(14)
B8 B1 B2 103.93(15)
B5 B1 B2 60.28(13)
C1 B1 B4 56.01(12)
Cl1 B1 B4 129.68(15)
B8 B1 B4 60.91(13)
B5 B1 B4 104.37(15)
B2 B1 B4 91.54(14)
B1 Cl1 Pd2 95.69(8)
C1 B2 Cl2 121.45(15)
C1 B2 B6 109.08(15)
Cl2 B2 B6 121.74(14)
C1 B2 B5 109.94(16)
Cl2 B2 B5 118.06(14)
B6 B2 B5 62.04(13)
C1 B2 B1 55.81(12)
Cl2 B2 B1 128.95(15)
B6 B2 B1 102.05(15)
B5 B2 B1 59.35(13)
C1 B2 B3 54.46(12)
Cl2 B2 B3 133.57(15)
B6 B2 B3 59.92(12)
B5 B2 B3 103.21(15)
B1 B2 B3 89.29(14)
C1 B3 Cl3 122.66(16)
C1 B3 B7 109.07(16)
Cl3 B3 B7 119.29(14)
C1 B3 B6 108.12(16)
Cl3 B3 B6 121.12(14)
B7 B3 B6 60.69(13)
C1 B3 B4 55.88(12)
Cl3 B3 B4 129.75(15)
B7 B3 B4 59.44(13)
B6 B3 B4 101.88(16)
C1 B3 B2 55.06(12)
Cl3 B3 B2 133.60(15)
B7 B3 B2 100.60(15)
B6 B3 B2 58.27(12)
B4 B3 B2 89.63(14)
C1 B4 Cl4 125.45(16)
C1 B4 B7 108.29(16)
Cl4 B4 B7 118.63(14)
C1 B4 B1 55.37(12)
Cl4 B4 B1 132.21(15)
B7 B4 B1 100.70(15)
C1 B4 B8 108.37(16)
Cl4 B4 B8 117.36(15)
B7 B4 B8 61.38(13)
B1 B4 B8 58.28(12)
C1 B4 B3 54.85(12)
Cl4 B4 B3 132.59(16)
B7 B4 B3 59.59(12)
B1 B4 B3 89.54(14)
B8 B4 B3 102.69(15)
B9 B5 Cl5 121.43(16)
B9 B5 B1 110.46(16)
Cl5 B5 B1 119.25(15)
B9 B5 B2 110.57(16)
Cl5 B5 B2 119.62(14)
B1 B5 B2 60.38(13)
B9 B5 B8 57.28(13)
Cl5 B5 B8 130.54(15)
B1 B5 B8 58.78(13)
B2 B5 B8 101.87(15)
B9 B5 B6 56.69(13)
Cl5 B5 B6 133.10(15)
B1 B5 B6 100.37(15)
B2 B5 B6 58.61(12)
B8 B5 B6 90.22(14)
B9 B6 Cl6 122.55(15)
B9 B6 B2 110.94(16)
Cl6 B6 B2 118.09(14)
B9 B6 B3 111.36(16)
Cl6 B6 B3 116.94(14)
B2 B6 B3 61.81(12)
B9 B6 B7 56.76(13)
Cl6 B6 B7 131.63(15)
B2 B6 B7 102.10(14)
B3 B6 B7 59.27(13)
B9 B6 B5 56.36(13)
Cl6 B6 B5 132.83(15)
B2 B6 B5 59.34(12)
B3 B6 B5 102.65(15)
B7 B6 B5 89.75(14)
B9 B7 Cl7 120.77(16)
B9 B7 B4 111.94(16)
Cl7 B7 B4 118.88(15)
B9 B7 B3 112.36(16)
Cl7 B7 B3 117.57(15)
B4 B7 B3 60.97(13)
B9 B7 B6 57.08(13)
Cl7 B7 B6 130.72(15)
B4 B7 B6 102.50(15)
B3 B7 B6 60.04(12)
B9 B7 B8 56.79(13)
Cl7 B7 B8 132.62(15)
B4 B7 B8 59.80(13)
B3 B7 B8 102.55(15)
B6 B7 B8 90.09(14)
B9 B8 Cl8 122.09(16)
B9 B8 B1 110.66(17)
Cl8 B8 B1 118.04(15)
B9 B8 B4 110.64(17)
Cl8 B8 B4 119.24(15)
B1 B8 B4 60.82(13)
B9 B8 B5 56.82(13)
Cl8 B8 B5 129.86(16)
B1 B8 B5 59.46(13)
B4 B8 B5 102.67(15)
B9 B8 B7 56.36(13)
Cl8 B8 B7 134.10(15)
B1 B8 B7 100.68(15)
B4 B8 B7 58.82(13)
B5 B8 B7 89.94(14)
B5 B9 B7 101.73(17)
B5 B9 B6 66.95(14)
B7 B9 B6 66.16(14)
B5 B9 B8 65.90(14)
B7 B9 B8 66.85(14)
B6 B9 B8 101.50(17)
B5 B9 Cl9 128.50(17)
B7 B9 Cl9 129.69(16)
B6 B9 Cl9 131.44(16)
B8 B9 Cl9 127.05(16)
C3 C2 C7 118.61(18)
C3 C2 P1 115.33(15)
C7 C2 P1 125.91(16)
C3 C2 Pd1 78.58(12)
C7 C2 Pd1 104.46(13)
P1 C2 Pd1 82.09(7)
C4 C3 C2 120.36(19)
C4 C3 Pd1 112.47(14)
C2 C3 Pd1 67.59(11)
C4 C3 H3 119.8
C2 C3 H3 119.8
Pd1 C3 H3 89.9
C5 C4 C3 119.8(2)
C5 C4 H4 120.1
C3 C4 H4 120.1
C4 C5 C6 120.3(2)
C4 C5 H5 119.9
C6 C5 H5 119.9
C7 C6 C5 120.9(2)
C7 C6 H6 119.5
C5 C6 H6 119.5
C6 C7 C2 119.9(2)
C6 C7 H7 120.1
C2 C7 H7 120.1
C13 C8 C9 120.5(2)
C13 C8 P1 119.52(17)
C9 C8 P1 119.85(16)
C10 C9 C8 119.4(2)
C10 C9 H9 120.3
C8 C9 H9 120.3
C11 C10 C9 119.8(3)
C11 C10 H10 120.1
C9 C10 H10 120.1
C12 C11 C10 120.8(2)
C12 C11 H11 119.6
C10 C11 H11 119.6
C11 C12 C13 120.0(2)
C11 C12 H12 120.0
C13 C12 H12 120.0
C8 C13 C12 119.4(2)
C8 C13 H13 120.3
C12 C13 H13 120.3
P1 Pd2 C22 153.81(5)
P1 Pd2 C23 169.15(5)
C22 Pd2 C23 33.99(7)
P1 Pd2 Cl1 90.008(18)
C22 Pd2 Cl1 111.16(5)
C23 Pd2 Cl1 89.27(5)
P1 Pd2 Pd1 69.409(14)
C22 Pd2 Pd1 87.32(5)
C23 Pd2 Pd1 112.12(5)
Cl1 Pd2 Pd1 158.497(13)
P1 Pd2 P2 118.269(18)
C22 Pd2 P2 40.95(5)
C23 Pd2 P2 63.60(5)
Cl1 Pd2 P2 151.548(17)
Pd1 Pd2 P2 48.951(11)
C28 P2 C22 104.15(9)
C28 P2 C21 106.21(9)
C22 P2 C21 112.69(9)
C28 P2 Pd1 113.52(7)
C22 P2 Pd1 117.26(6)
C21 P2 Pd1 102.73(6)
C28 P2 Pd2 107.17(6)
C22 P2 Pd2 59.18(6)
C21 P2 Pd2 146.62(6)
Pd1 P2 Pd2 62.648(13)
B23 C21 B21 106.35(15)
B23 C21 B22 70.07(14)
B21 C21 B22 67.87(13)
B23 C21 B24 69.42(14)
B21 C21 B24 69.04(13)
B22 C21 B24 106.94(15)
B23 C21 P2 134.73(14)
B21 C21 P2 118.87(13)
B22 C21 P2 124.28(13)
B24 C21 P2 127.70(14)
C21 B21 B28 110.96(15)
C21 B21 Cl21 117.91(14)
B28 B21 Cl21 122.62(14)
C21 B21 B25 111.03(15)
B28 B21 B25 62.02(12)
Cl21 B21 B25 120.03(14)
C21 B21 B22 56.35(12)
B28 B21 B22 103.96(15)
Cl21 B21 B22 127.16(14)
B25 B21 B22 60.11(12)
C21 B21 B24 55.97(12)
B28 B21 B24 60.43(12)
Cl21 B21 B24 131.00(15)
B25 B21 B24 104.22(15)
B22 B21 B24 91.71(14)
B21 Cl21 Pd1 98.61(7)
C21 B22 Cl22 121.78(15)
C21 B22 B26 109.14(16)
Cl22 B22 B26 122.38(15)
C21 B22 B21 55.77(12)
Cl22 B22 B21 127.50(15)
B26 B22 B21 102.00(15)
C21 B22 B25 110.25(16)
Cl22 B22 B25 116.70(14)
B26 B22 B25 61.48(13)
B21 B22 B25 59.82(12)
C21 B22 B23 54.54(12)
Cl22 B22 B23 135.06(15)
B26 B22 B23 60.05(13)
B21 B22 B23 89.46(14)
B25 B22 B23 103.24(15)
C21 B23 Cl23 121.26(15)
C21 B23 B27 109.18(16)
Cl23 B23 B27 120.80(14)
C21 B23 B26 108.66(15)
Cl23 B23 B26 121.38(15)
B27 B23 B26 60.46(13)
C21 B23 B24 55.93(12)
Cl23 B23 B24 130.17(15)
B27 B23 B24 59.41(13)
B26 B23 B24 101.91(15)
C21 B23 B22 55.40(12)
Cl23 B23 B22 131.97(15)
B27 B23 B22 100.90(15)
B26 B23 B22 58.67(12)
B24 B23 B22 90.03(14)
C21 B24 Cl24 126.86(15)
C21 B24 B27 107.95(16)
Cl24 B24 B27 118.02(15)
C21 B24 B28 108.15(15)
Cl24 B24 B28 116.14(14)
B27 B24 B28 61.52(13)
C21 B24 B21 54.98(11)
Cl24 B24 B21 132.48(16)
B27 B24 B21 100.45(15)
B28 B24 B21 58.32(12)
C21 B24 B23 54.65(12)
Cl24 B24 B23 133.77(15)
B27 B24 B23 59.31(13)
B28 B24 B23 102.37(15)
B21 B24 B23 88.80(14)
B29 B25 Cl25 123.03(15)
B29 B25 B21 109.85(16)
Cl25 B25 B21 119.19(14)
B29 B25 B22 111.03(16)
Cl25 B25 B22 117.37(14)
B21 B25 B22 60.07(12)
B29 B25 B26 56.97(13)
Cl25 B25 B26 131.65(15)
B21 B25 B26 100.59(15)
B22 B25 B26 59.23(12)
B29 B25 B28 56.61(13)
Cl25 B25 B28 133.00(15)
B21 B25 B28 58.53(12)
B22 B25 B28 101.43(14)
B26 B25 B28 90.01(14)
B29 B26 Cl26 121.35(16)
B29 B26 B22 110.63(17)
Cl26 B26 B22 119.45(15)
B29 B26 B23 111.08(17)
Cl26 B26 B23 118.40(15)
B22 B26 B23 61.28(12)
B29 B26 B27 56.89(13)
Cl26 B26 B27 131.14(16)
B22 B26 B27 101.81(15)
B23 B26 B27 59.13(13)
B29 B26 B25 56.46(13)
Cl26 B26 B25 131.92(16)
B22 B26 B25 59.30(12)
B23 B26 B25 102.57(15)
B27 B26 B25 90.36(15)
B29 B27 Cl27 120.15(16)
B29 B27 B23 112.52(17)
Cl27 B27 B23 118.12(15)
B29 B27 B24 111.59(16)
Cl27 B27 B24 119.36(16)
B23 B27 B24 61.28(13)
B29 B27 B26 57.20(13)
Cl27 B27 B26 130.09(16)
B23 B27 B26 60.41(13)
B24 B27 B26 103.19(15)
B29 B27 B28 56.34(13)
Cl27 B27 B28 132.61(16)
B23 B27 B28 102.40(15)
B24 B27 B28 59.61(12)
B26 B27 B28 90.11(14)
B29 B28 Cl28 122.46(15)
B29 B28 B21 110.65(16)
Cl28 B28 B21 119.11(15)
B29 B28 B24 111.06(16)
Cl28 B28 B24 116.93(14)
B21 B28 B24 61.24(12)
B29 B28 B25 56.57(13)
Cl28 B28 B25 132.75(14)
B21 B28 B25 59.45(12)
B24 B28 B25 102.97(15)
B29 B28 B27 56.50(13)
Cl28 B28 B27 131.91(15)
B21 B28 B27 100.63(14)
B24 B28 B27 58.87(12)
B25 B28 B27 89.52(14)
B25 B29 B28 66.81(14)
B25 B29 B27 101.96(16)
B28 B29 B27 67.17(14)
B25 B29 B26 66.57(14)
B28 B29 B26 101.83(16)
B27 B29 B26 65.91(14)
B25 B29 Cl29 130.08(16)
B28 B29 Cl29 127.68(16)
B27 B29 Cl29 127.95(16)
B26 B29 Cl29 130.47(17)
C27 C22 C23 118.76(18)
C27 C22 P2 125.44(15)
C23 C22 P2 115.54(15)
C27 C22 Pd2 108.00(13)
C23 C22 Pd2 76.09(11)
P2 C22 Pd2 79.87(7)
C24 C23 C22 119.9(2)
C24 C23 Pd2 113.74(14)
C22 C23 Pd2 69.92(11)
C24 C23 H23 120.0
C22 C23 H23 120.0
Pd2 C23 H23 86.6
C25 C24 C23 120.0(2)
C25 C24 H24 120.0
C23 C24 H24 120.0
C24 C25 C26 120.4(2)
C24 C25 H25 119.8
C26 C25 H25 119.8
C27 C26 C25 120.9(2)
C27 C26 H26 119.5
C25 C26 H26 119.5
C26 C27 C22 119.8(2)
C26 C27 H27 120.1
C22 C27 H27 120.1
C33 C28 C29 120.40(18)
C33 C28 P2 119.02(15)
C29 C28 P2 120.57(15)
C30 C29 C28 119.38(19)
C30 C29 H29 120.3
C28 C29 H29 120.3
C29 C30 C31 119.96(19)
C29 C30 H30 120.0
C31 C30 H30 120.0
C32 C31 C30 120.6(2)
C32 C31 H31 119.7
C30 C31 H31 119.7
C31 C32 C33 119.8(2)
C31 C32 H32 120.1
C33 C32 H32 120.1
C28 C33 C32 119.8(2)
C28 C33 H33 120.1
C32 C33 H33 120.1
C4S O1S C1S 108.9(2)
O1S C1S C2S 106.6(2)
O1S C1S H1S1 110.4
C2S C1S H1S1 110.4
O1S C1S H1S2 110.4
C2S C1S H1S2 110.4
H1S1 C1S H1S2 108.6
C1S C2S C3S 103.3(2)
C1S C2S H2S1 111.1
C3S C2S H2S1 111.1
C1S C2S H2S2 111.1
C3S C2S H2S2 111.1
H2S1 C2S H2S2 109.1
C4S C3S C2S 102.7(2)
C4S C3S H3S1 111.2
C2S C3S H3S1 111.2
C4S C3S H3S2 111.2
C2S C3S H3S2 111.2
H3S1 C3S H3S2 109.1
O1S C4S C3S 107.7(3)
O1S C4S H4S1 110.2
C3S C4S H4S1 110.2
O1S C4S H4S2 110.2
C3S C4S H4S2 110.2
H4S1 C4S H4S2 108.5
C8S O2S C5S 108.6(2)
O2S C5S C6S 107.5(3)
O2S C5S H5S1 110.2
C6S C5S H5S1 110.2
O2S C5S H5S2 110.2
C6S C5S H5S2 110.2
H5S1 C5S H5S2 108.5
C5S C6S C7S 101.7(3)
C5S C6S H6S1 111.4
C7S C6S H6S1 111.4
C5S C6S H6S2 111.4
C7S C6S H6S2 111.4
H6S1 C6S H6S2 109.3
C8S C7S C6S 103.5(3)
C8S C7S H7S1 111.1
C6S C7S H7S1 111.1
C8S C7S H7S2 111.1
C6S C7S H7S2 111.1
H7S1 C7S H7S2 109.0
O2S C8S C7S 109.0(3)
O2S C8S H8S1 109.9
C7S C8S H8S1 109.9
O2S C8S H8S2 109.9
C7S C8S H8S2 109.9
H8S1 C8S H8S2 108.3
C14S C13S H13A 109.5
C14S C13S H13B 109.5
H13A C13S H13B 109.5
C14S C13S H13C 109.5
H13A C13S H13C 109.5
H13B C13S H13C 109.5
C15S C14S C13S 102.5(15)
C15S C14S H14A 111.3
C13S C14S H14A 111.3
C15S C14S H14B 111.3
C13S C14S H14B 111.3
H14A C14S H14B 109.2
C14S C15S C16S 104.3(15)
C14S C15S H15A 110.9
C16S C15S H15A 110.9
C14S C15S H15B 110.9
C16S C15S H15B 110.9
H15A C15S H15B 108.9
C17S C16S C15S 102.8(10)
C17S C16S H16A 111.2
C15S C16S H16A 111.2
C17S C16S H16B 111.2
C15S C16S H16B 111.2
H16A C16S H16B 109.1
C16S C17S H17A 109.5
C16S C17S H17B 109.5
H17A C17S H17B 109.5
C16S C17S H17C 109.5
H17A C17S H17C 109.5
H17B C17S H17C 109.5
C12S O3S C9S 103.7(8)
O3S C9S C10S 102.9(8)
O3S C9S H9S1 111.2
C10S C9S H9S1 111.2
O3S C9S H9S2 111.2
C10S C9S H9S2 111.2
H9S1 C9S H9S2 109.1
C9S C10S C11S 103.4(6)
C9S C10S H10A 111.1
C11S C10S H10A 111.1
C9S C10S H10B 111.1
C11S C10S H10B 111.1
H10A C10S H10B 109.0
C12S C11S C10S 104.2(6)
C12S C11S H11A 110.9
C10S C11S H11A 110.9
C12S C11S H11B 110.9
C10S C11S H11B 110.9
H11A C11S H11B 108.9
O3S C12S C11S 106.0(7)
O3S C12S H12A 110.5
C11S C12S H12A 110.5
O3S C12S H12B 110.5
C11S C12S H12B 110.5
H12A C12S H12B 108.7

loop_
_geom_bond_atom_site_label_1
_geom_bond_atom_site_label_2
_geom_bond_distance
Pd1 P2 2.2131(5)
Pd1 C2 2.3478(19)
Pd1 Cl21 2.4812(5)
Pd1 C3 2.489(2)
Pd1 Pd2 2.6065(2)
Pd1 P1 2.7648(5)
P1 C8 1.802(2)
P1 C2 1.818(2)
P1 C1 1.841(2)
P1 Pd2 2.2169(5)
C1 B3 1.622(3)
C1 B1 1.630(3)
C1 B2 1.634(3)
C1 B4 1.643(3)
B1 Cl1 1.793(2)
B1 B8 1.797(3)
B1 B5 1.810(3)
B1 B2 1.829(3)
B1 B4 1.845(3)
Cl1 Pd2 2.4669(5)
B2 Cl2 1.768(2)
B2 B6 1.813(3)
B2 B5 1.827(3)
B2 B3 1.879(3)
B3 Cl3 1.763(2)
B3 B7 1.830(3)
B3 B6 1.845(3)
B3 B4 1.856(3)
B4 Cl4 1.758(2)
B4 B7 1.828(3)
B4 B8 1.846(4)
B5 B9 1.698(3)
B5 Cl5 1.772(2)
B5 B8 1.851(3)
B5 B6 1.876(3)
B6 B9 1.704(3)
B6 Cl6 1.784(2)
B6 B7 1.857(3)
B7 B9 1.698(3)
B7 Cl7 1.780(2)
B7 B8 1.875(3)
B8 B9 1.706(3)
B8 Cl8 1.773(2)
B9 Cl9 1.765(2)
C2 C3 1.414(3)
C2 C7 1.414(3)
C3 C4 1.397(3)
C3 H3 0.9500
C4 C5 1.383(3)
C4 H4 0.9500
C5 C6 1.392(3)
C5 H5 0.9500
C6 C7 1.380(3)
C6 H6 0.9500
C7 H7 0.9500
C8 C13 1.388(3)
C8 C9 1.400(3)
C9 C10 1.389(3)
C9 H9 0.9500
C10 C11 1.386(4)
C10 H10 0.9500
C11 C12 1.380(4)
C11 H11 0.9500
C12 C13 1.392(3)
C12 H12 0.9500
C13 H13 0.9500
Pd2 C22 2.3803(19)
Pd2 C23 2.460(2)
Pd2 P2 2.7285(5)
P2 C28 1.794(2)
P2 C22 1.817(2)
P2 C21 1.8406(19)
C21 B23 1.619(3)
C21 B21 1.625(3)
C21 B22 1.636(3)
C21 B24 1.644(3)
B21 B28 1.799(3)
B21 Cl21 1.801(2)
B21 B25 1.816(3)
B21 B22 1.821(3)
B21 B24 1.853(3)
B22 Cl22 1.767(2)
B22 B26 1.820(3)
B22 B25 1.821(3)
B22 B23 1.869(3)
B23 Cl23 1.767(2)
B23 B27 1.822(3)
B23 B26 1.846(3)
B23 B24 1.858(3)
B24 Cl24 1.756(2)
B24 B27 1.824(3)
B24 B28 1.838(3)
B25 B29 1.691(3)
B25 Cl25 1.780(2)
B25 B26 1.861(3)
B25 B28 1.862(3)
B26 B29 1.701(3)
B26 Cl26 1.780(2)
B26 B27 1.847(4)
B27 B29 1.695(3)
B27 Cl27 1.781(2)
B27 B28 1.873(3)
B28 B29 1.691(3)
B28 Cl28 1.783(2)
B29 Cl29 1.768(2)
C22 C27 1.413(3)
C22 C23 1.417(3)
C23 C24 1.407(3)
C23 H23 0.9500
C24 C25 1.373(4)
C24 H24 0.9500
C25 C26 1.395(3)
C25 H25 0.9500
C26 C27 1.381(3)
C26 H26 0.9500
C27 H27 0.9500
C28 C33 1.383(3)
C28 C29 1.402(3)
C29 C30 1.380(3)
C29 H29 0.9500
C30 C31 1.391(3)
C30 H30 0.9500
C31 C32 1.382(3)
C31 H31 0.9500
C32 C33 1.388(3)
C32 H32 0.9500
C33 H33 0.9500
O1S C4S 1.414(3)
O1S C1S 1.439(3)
C1S C2S 1.490(4)
C1S H1S1 0.9900
C1S H1S2 0.9900
C2S C3S 1.507(4)
C2S H2S1 0.9900
C2S H2S2 0.9900
C3S C4S 1.478(4)
C3S H3S1 0.9900
C3S H3S2 0.9900
C4S H4S1 0.9900
C4S H4S2 0.9900
O2S C8S 1.387(3)
O2S C5S 1.404(4)
C5S C6S 1.474(5)
C5S H5S1 0.9900
C5S H5S2 0.9900
C6S C7S 1.507(5)
C6S H6S1 0.9900
C6S H6S2 0.9900
C7S C8S 1.466(4)
C7S H7S1 0.9900
C7S H7S2 0.9900
C8S H8S1 0.9900
C8S H8S2 0.9900
C13S C14S 1.551(18)
C13S H13A 0.9800
C13S H13B 0.9800
C13S H13C 0.9800
C14S C15S 1.49(2)
C14S H14A 0.9900
C14S H14B 0.9900
C15S C16S 1.567(16)
C15S H15A 0.9900
C15S H15B 0.9900
C16S C17S 1.409(13)
C16S H16A 0.9900
C16S H16B 0.9900
C17S H17A 0.9800
C17S H17B 0.9800
C17S H17C 0.9800
O3S C12S 1.391(7)
O3S C9S 1.404(7)
C9S C10S 1.473(8)
C9S H9S1 0.9900
C9S H9S2 0.9900
C10S C11S 1.490(8)
C10S H10A 0.9900
C10S H10B 0.9900
C11S C12S 1.452(7)
C11S H11A 0.9900
C11S H11B 0.9900
C12S H12A 0.9900
C12S H12B 0.9900
